data_7023830
loop_
_publ_author_name
'Xue, Fei'
'Zhao, Jin'
'Hor, T. S. Andy'

_publ_section_title
;
 Cross-coupling of alkyl halides with aryl or alkyl Grignards catalyzed by
 dinuclear Ni(II) complexes containing functionalized tripodal
 amine-pyrazolyl ligands.
;
_journal_issue 14
_journal_name_full 'Dalton transactions (Cambridge, England : 2003)'
_journal_page_first 5150
_journal_page_last 5158
_journal_paper_doi 10.1039/c3dt32111h
_journal_volume 42
_journal_year 2013
_chemical_formula_sum 'C38 H52 Cl4 N12 Ni2 O2'
_chemical_formula_weight 968.14
_chemical_name_systematic
;
?
;
_space_group_IT_number 2
_symmetry_cell_setting triclinic
_symmetry_space_group_name_Hall '-P 1'
_symmetry_space_group_name_H-M 'P -1'
_atom_sites_solution_hydrogens geom
_atom_sites_solution_primary direct
_atom_sites_solution_secondary difmap
_audit_creation_method SHELXL-97
_cell_angle_alpha 64.4110(10)
_cell_angle_beta 79.0580(10)
_cell_angle_gamma 70.9430(10)
_cell_formula_units_Z 1
_cell_length_a 10.1247(5)
_cell_length_b 10.8254(6)
_cell_length_c 11.4210(6)
_cell_measurement_reflns_used 4412
_cell_measurement_temperature 100(2)
_cell_measurement_theta_max 27.39
_cell_measurement_theta_min 2.28
_cell_volume 1065.38(10)
_computing_cell_refinement 'Bruker SMART'
_computing_data_collection 'Bruker SMART'
_computing_data_reduction 'Bruker SAINT'
_computing_molecular_graphics 'Bruker SHELXTL'
_computing_publication_material 'Bruker SHELXTL'
_computing_structure_refinement 'SHELXL-97 (Sheldrick, 1997)'
_computing_structure_solution 'SHELXS-97 (Sheldrick, 1990)'
_diffrn_ambient_temperature 100(2)
_diffrn_measured_fraction_theta_full 0.997
_diffrn_measured_fraction_theta_max 0.997
_diffrn_measurement_device_type 'CCD area detector'
_diffrn_measurement_method 'phi and omega scans'
_diffrn_radiation_monochromator graphite
_diffrn_radiation_source 'fine-focus sealed tube'
_diffrn_radiation_type MoK\a
_diffrn_radiation_wavelength 0.71073
_diffrn_reflns_av_R_equivalents 0.0315
_diffrn_reflns_av_sigmaI/netI 0.0377
_diffrn_reflns_limit_h_max 13
_diffrn_reflns_limit_h_min -13
_diffrn_reflns_limit_k_max 14
_diffrn_reflns_limit_k_min -14
_diffrn_reflns_limit_l_max 14
_diffrn_reflns_limit_l_min -14
_diffrn_reflns_number 13224
_diffrn_reflns_theta_full 27.49
_diffrn_reflns_theta_max 27.49
_diffrn_reflns_theta_min 1.98
_exptl_absorpt_coefficient_mu 1.185
_exptl_absorpt_correction_T_max 0.8907
_exptl_absorpt_correction_T_min 0.6118
_exptl_absorpt_correction_type multi-scan
_exptl_absorpt_process_details 'Sadabs, (Sheldrick 2001)'
_exptl_crystal_colour GREEN
_exptl_crystal_density_diffrn 1.509
_exptl_crystal_density_meas ?
_exptl_crystal_density_method 'not measured'
_exptl_crystal_description BLOCK
_exptl_crystal_F_000 504
_exptl_crystal_size_max 0.46
_exptl_crystal_size_mid 0.14
_exptl_crystal_size_min 0.10
_refine_diff_density_max 0.605
_refine_diff_density_min -0.327
_refine_diff_density_rms 0.080
_refine_ls_extinction_method none
_refine_ls_goodness_of_fit_ref 1.052
_refine_ls_hydrogen_treatment constr
_refine_ls_matrix_type full
_refine_ls_number_parameters 267
_refine_ls_number_reflns 4868
_refine_ls_number_restraints 0
_refine_ls_restrained_S_all 1.052
_refine_ls_R_factor_all 0.0423
_refine_ls_R_factor_gt 0.0364
_refine_ls_shift/su_max 0.001
_refine_ls_shift/su_mean 0.000
_refine_ls_structure_factor_coef Fsqd
_refine_ls_weighting_details 'calc w=1/[\s^2^(Fo^2^)+(0.0446P)^2^+0.4539P] where P=(Fo^2^+2Fc^2^)/3'
_refine_ls_weighting_scheme calc
_refine_ls_wR_factor_gt 0.0869
_refine_ls_wR_factor_ref 0.0899
_reflns_number_gt 4292
_reflns_number_total 4868
_reflns_threshold_expression >2sigma(I)
_cod_data_source_file c3dt32111h.txt
_cod_data_source_block 9574
_cod_depositor_comments
;
The following automatic conversions were performed:

'_symmetry_cell_setting' value 'Triclinic' changed to 'triclinic'
according to /home/saulius/struct/CIF-dictionaries/cif_core.dic
dictionary named 'cif_core.dic' version 2.4.2 from
2011-04-26.

'_exptl_absorpt_correction_type' value 'Multi-scan'
changed to 'multi-scan' according to
/home/saulius/struct/CIF-dictionaries/cif_core.dic dictionary named
'cif_core.dic' version 2.4.2 from 2011-04-26.

Automatic conversion script
Id: cif_fix_values 1891 2012-01-12 08:04:46Z andrius 

The following automatic conversions were performed:

'_exptl_crystal_density_meas' value 'Not Measured' was changed to '?'
- the value is perceived as not measured.

Automatic conversion script
Id: cif_fix_values 3008 2015-01-20 13:52:24Z robertas 
;
_cod_original_sg_symbol_H-M P-1
_cod_database_code 7023830

loop_
_symmetry_equiv_pos_as_xyz
'x, y, z'
'-x, -y, -z'

loop_
_atom_site_label
_atom_site_type_symbol
_atom_site_fract_x
_atom_site_fract_y
_atom_site_fract_z
_atom_site_U_iso_or_equiv
_atom_site_adp_type
_atom_site_occupancy
_atom_site_symmetry_multiplicity
_atom_site_calc_flag
_atom_site_refinement_flags
Ni1 Ni 0.99476(2) 0.69008(2) 0.44088(2) 0.01279(9) Uani 1 1 d .
Cl1 Cl 0.83180(5) 0.53658(5) 0.49077(5) 0.01677(11) Uani 1 1 d .
Cl2 Cl 1.16100(5) 0.81731(5) 0.39817(5) 0.01868(12) Uani 1 1 d .
O1 O 0.68042(16) 1.19818(15) 0.17176(14) 0.0227(3) Uani 1 1 d .
N1 N 0.99269(17) 0.73293(17) 0.24593(16) 0.0147(3) Uani 1 1 d .
N2 N 0.87586(17) 0.83728(17) 0.19141(15) 0.0150(3) Uani 1 1 d .
N3 N 0.81083(17) 0.88143(16) 0.38186(15) 0.0132(3) Uani 1 1 d .
N4 N 0.92469(17) 0.70657(17) 0.61712(16) 0.0159(3) Uani 1 1 d .
N5 N 0.79676(17) 0.80455(17) 0.61008(16) 0.0152(3) Uani 1 1 d .
C1 C 1.0765(2) 0.7125(2) 0.14675(19) 0.0158(4) Uani 1 1 d .
C2 C 1.0118(2) 0.8025(2) 0.02915(19) 0.0173(4) Uani 1 1 d .
H2 H 1.0493 0.8082 -0.0553 0.021 Uiso 1 1 calc R
C3 C 0.8835(2) 0.8811(2) 0.05982(18) 0.0158(4) Uani 1 1 d .
C4 C 1.2175(2) 0.6091(2) 0.1671(2) 0.0208(4) Uani 1 1 d .
H4A H 1.2886 0.6602 0.1461 0.031 Uiso 1 1 calc R
H4B H 1.2345 0.5578 0.1105 0.031 Uiso 1 1 calc R
H4C H 1.2226 0.5410 0.2581 0.031 Uiso 1 1 calc R
C5 C 0.7681(2) 0.9929(2) -0.0233(2) 0.0204(4) Uani 1 1 d .
H5A H 0.6882 0.9548 -0.0084 0.031 Uiso 1 1 calc R
H5B H 0.8012 1.0213 -0.1150 0.031 Uiso 1 1 calc R
H5C H 0.7394 1.0760 -0.0008 0.031 Uiso 1 1 calc R
C6 C 0.7575(2) 0.8701(2) 0.27656(18) 0.0146(4) Uani 1 1 d .
H6A H 0.7095 0.7937 0.3130 0.017 Uiso 1 1 calc R
H6B H 0.6898 0.9610 0.2278 0.017 Uiso 1 1 calc R
C7 C 0.8445(2) 1.0204(2) 0.33928(19) 0.0158(4) Uani 1 1 d .
H7A H 0.8852 1.0193 0.4121 0.019 Uiso 1 1 calc R
H7B H 0.9164 1.0290 0.2663 0.019 Uiso 1 1 calc R
C8 C 0.7216(2) 1.1475(2) 0.2974(2) 0.0171(4) Uani 1 1 d .
C9 C 0.6326(2) 1.2270(2) 0.3595(2) 0.0224(5) Uani 1 1 d .
H9 H 0.6370 1.2156 0.4461 0.027 Uiso 1 1 calc R
C10 C 0.5305(2) 1.3318(2) 0.2689(2) 0.0269(5) Uani 1 1 d .
H10 H 0.4537 1.4030 0.2839 0.032 Uiso 1 1 calc R
C11 C 0.5642(2) 1.3101(2) 0.1590(2) 0.0278(5) Uani 1 1 d .
H11 H 0.5138 1.3652 0.0823 0.033 Uiso 1 1 calc R
C12 C 0.7157(2) 0.8555(2) 0.49856(18) 0.0150(4) Uani 1 1 d .
H12A H 0.6422 0.9447 0.4918 0.018 Uiso 1 1 calc R
H12B H 0.6698 0.7835 0.5079 0.018 Uiso 1 1 calc R
C13 C 0.9654(2) 0.6663(2) 0.7354(2) 0.0176(4) Uani 1 1 d .
C14 C 0.8621(2) 0.7356(2) 0.8048(2) 0.0199(4) Uani 1 1 d .
H14 H 0.8653 0.7239 0.8917 0.024 Uiso 1 1 calc R
C15 C 0.7558(2) 0.8234(2) 0.72307(19) 0.0174(4) Uani 1 1 d .
C16 C 1.1040(2) 0.5621(2) 0.7793(2) 0.0230(5) Uani 1 1 d .
H16A H 1.0977 0.4650 0.8061 0.035 Uiso 1 1 calc R
H16B H 1.1300 0.5712 0.8530 0.035 Uiso 1 1 calc R
H16C H 1.1752 0.5817 0.7076 0.035 Uiso 1 1 calc R
C17 C 0.6225(2) 0.9275(2) 0.7401(2) 0.0209(4) Uani 1 1 d .
H17A H 0.6347 1.0238 0.6992 0.031 Uiso 1 1 calc R
H17B H 0.5975 0.9032 0.8330 0.031 Uiso 1 1 calc R
H17C H 0.5478 0.9240 0.6992 0.031 Uiso 1 1 calc R
C1S C 0.5404(3) 0.6902(3) 0.2030(3) 0.0303(5) Uani 1 1 d .
C2S C 0.5103(3) 0.6247(3) 0.3422(2) 0.0293(5) Uani 1 1 d .
H2S1 H 0.4133 0.6195 0.3591 0.044 Uiso 1 1 calc R
H2S2 H 0.5236 0.6819 0.3837 0.044 Uiso 1 1 calc R
H2S3 H 0.5737 0.5284 0.3777 0.044 Uiso 1 1 calc R
N1S N 0.5639(3) 0.7412(3) 0.0938(2) 0.0492(6) Uani 1 1 d .

loop_
_atom_site_aniso_label
_atom_site_aniso_U_11
_atom_site_aniso_U_22
_atom_site_aniso_U_33
_atom_site_aniso_U_23
_atom_site_aniso_U_13
_atom_site_aniso_U_12
Ni1 0.01142(14) 0.01235(13) 0.01167(14) -0.00329(10) -0.00185(9) -0.00101(10)
Cl1 0.0137(2) 0.0132(2) 0.0193(2) -0.00356(18) -0.00376(18) -0.00118(17)
Cl2 0.0146(2) 0.0190(2) 0.0212(3) -0.0061(2) -0.00217(19) -0.00513(18)
O1 0.0208(8) 0.0208(7) 0.0195(7) -0.0048(6) -0.0033(6) -0.0001(6)
N1 0.0118(8) 0.0136(8) 0.0155(8) -0.0042(6) -0.0031(6) -0.0004(6)
N2 0.0130(8) 0.0175(8) 0.0116(8) -0.0043(7) -0.0019(6) -0.0017(6)
N3 0.0124(8) 0.0126(7) 0.0125(8) -0.0039(6) 0.0001(6) -0.0026(6)
N4 0.0130(8) 0.0156(8) 0.0158(8) -0.0047(7) -0.0017(6) -0.0015(6)
N5 0.0130(8) 0.0164(8) 0.0148(8) -0.0064(7) -0.0012(6) -0.0018(6)
C1 0.0159(10) 0.0155(9) 0.0158(9) -0.0056(8) 0.0007(8) -0.0058(8)
C2 0.0185(10) 0.0200(10) 0.0135(9) -0.0061(8) 0.0000(8) -0.0067(8)
C3 0.0193(10) 0.0158(9) 0.0130(9) -0.0046(8) -0.0021(8) -0.0068(8)
C4 0.0180(11) 0.0231(10) 0.0183(10) -0.0080(9) 0.0003(8) -0.0027(8)
C5 0.0219(11) 0.0219(10) 0.0142(10) -0.0046(8) -0.0050(8) -0.0035(8)
C6 0.0117(9) 0.0163(9) 0.0135(9) -0.0051(7) -0.0019(7) -0.0016(7)
C7 0.0130(9) 0.0155(9) 0.0171(10) -0.0055(8) -0.0016(8) -0.0026(7)
C8 0.0161(10) 0.0148(9) 0.0188(10) -0.0040(8) -0.0037(8) -0.0043(8)
C9 0.0227(11) 0.0173(10) 0.0284(12) -0.0112(9) -0.0053(9) -0.0022(8)
C10 0.0199(11) 0.0156(10) 0.0431(14) -0.0118(10) -0.0071(10) 0.0010(8)
C11 0.0238(12) 0.0169(10) 0.0328(13) -0.0018(9) -0.0104(10) 0.0004(9)
C12 0.0132(9) 0.0172(9) 0.0126(9) -0.0059(8) -0.0005(7) -0.0017(7)
C13 0.0188(10) 0.0176(9) 0.0165(10) -0.0042(8) -0.0050(8) -0.0066(8)
C14 0.0225(11) 0.0236(10) 0.0154(10) -0.0078(8) -0.0016(8) -0.0081(9)
C15 0.0195(10) 0.0201(10) 0.0157(9) -0.0084(8) 0.0010(8) -0.0086(8)
C16 0.0232(11) 0.0236(11) 0.0198(10) -0.0061(9) -0.0072(9) -0.0036(9)
C17 0.0202(11) 0.0242(11) 0.0201(10) -0.0123(9) 0.0021(8) -0.0053(9)
C1S 0.0220(12) 0.0293(12) 0.0388(15) -0.0112(11) -0.0061(10) -0.0068(10)
C2S 0.0235(12) 0.0346(13) 0.0340(13) -0.0175(11) -0.0016(10) -0.0082(10)
N1S 0.0458(15) 0.0532(15) 0.0372(14) -0.0007(12) -0.0063(11) -0.0211(12)

loop_
_atom_type_symbol
_atom_type_description
_atom_type_scat_dispersion_real
_atom_type_scat_dispersion_imag
_atom_type_scat_source
C C 0.0033 0.0016 'International Tables Vol C Tables 4.2.6.8 and 6.1.1.4'
H H 0.0000 0.0000 'International Tables Vol C Tables 4.2.6.8 and 6.1.1.4'
N N 0.0061 0.0033 'International Tables Vol C Tables 4.2.6.8 and 6.1.1.4'
O O 0.0106 0.0060 'International Tables Vol C Tables 4.2.6.8 and 6.1.1.4'
Ni Ni 0.3393 1.1124 'International Tables Vol C Tables 4.2.6.8 and 6.1.1.4'
Cl Cl 0.1484 0.1585 'International Tables Vol C Tables 4.2.6.8 and 6.1.1.4'

loop_
_geom_angle_atom_site_label_1
_geom_angle_atom_site_label_2
_geom_angle_atom_site_label_3
_geom_angle
_geom_angle_site_symmetry_1
_geom_angle_site_symmetry_3
N4 Ni1 N1 157.95(6) . .
N4 Ni1 N3 79.06(6) . .
N1 Ni1 N3 79.17(6) . .
N4 Ni1 Cl2 93.31(5) . .
N1 Ni1 Cl2 92.30(5) . .
N3 Ni1 Cl2 95.79(4) . .
N4 Ni1 Cl1 101.02(5) . 2_766
N1 Ni1 Cl1 99.95(5) . 2_766
N3 Ni1 Cl1 171.21(4) . 2_766
Cl2 Ni1 Cl1 92.980(19) . 2_766
N4 Ni1 Cl1 87.79(5) . .
N1 Ni1 Cl1 88.21(5) . .
N3 Ni1 Cl1 88.54(4) . .
Cl2 Ni1 Cl1 175.656(18) . .
Cl1 Ni1 Cl1 82.683(19) 2_766 .
Ni1 Cl1 Ni1 97.319(19) 2_766 .
C11 O1 C8 106.43(17) . .
C1 N1 N2 105.57(15) . .
C1 N1 Ni1 141.49(14) . .
N2 N1 Ni1 111.57(12) . .
C3 N2 N1 111.88(16) . .
C3 N2 C6 129.03(16) . .
N1 N2 C6 118.35(15) . .
C12 N3 C6 111.78(15) . .
C12 N3 C7 111.42(15) . .
C6 N3 C7 112.50(15) . .
C12 N3 Ni1 103.44(11) . .
C6 N3 Ni1 102.75(11) . .
C7 N3 Ni1 114.35(12) . .
C13 N4 N5 105.34(16) . .
C13 N4 Ni1 142.26(14) . .
N5 N4 Ni1 111.91(12) . .
C15 N5 N4 111.84(16) . .
C15 N5 C12 128.54(17) . .
N4 N5 C12 118.82(15) . .
N1 C1 C2 110.12(17) . .
N1 C1 C4 121.61(17) . .
C2 C1 C4 128.26(18) . .
C3 C2 C1 106.69(18) . .
N2 C3 C2 105.73(17) . .
N2 C3 C5 122.64(18) . .
C2 C3 C5 131.63(18) . .
N2 C6 N3 107.60(15) . .
C8 C7 N3 113.88(16) . .
C9 C8 O1 109.37(17) . .
C9 C8 C7 132.88(19) . .
O1 C8 C7 117.70(17) . .
C8 C9 C10 106.4(2) . .
C11 C10 C9 106.9(2) . .
C10 C11 O1 110.87(19) . .
N5 C12 N3 108.18(15) . .
N4 C13 C14 110.18(18) . .
N4 C13 C16 121.57(19) . .
C14 C13 C16 128.25(19) . .
C15 C14 C13 106.83(18) . .
N5 C15 C14 105.79(18) . .
N5 C15 C17 122.75(18) . .
C14 C15 C17 131.39(19) . .
N1S C1S C2S 179.7(3) . .

loop_
_geom_bond_atom_site_label_1
_geom_bond_atom_site_label_2
_geom_bond_distance
_geom_bond_site_symmetry_2
Ni1 N4 2.0670(17) .
Ni1 N1 2.0718(16) .
Ni1 N3 2.2282(16) .
Ni1 Cl2 2.3642(5) .
Ni1 Cl1 2.4011(5) 2_766
Ni1 Cl1 2.5345(5) .
Cl1 Ni1 2.4011(5) 2_766
O1 C11 1.362(3) .
O1 C8 1.390(2) .
N1 C1 1.334(3) .
N1 N2 1.365(2) .
N2 C3 1.362(2) .
N2 C6 1.444(2) .
N3 C12 1.466(2) .
N3 C6 1.473(2) .
N3 C7 1.502(2) .
N4 C13 1.331(3) .
N4 N5 1.370(2) .
N5 C15 1.359(3) .
N5 C12 1.448(2) .
C1 C2 1.403(3) .
C1 C4 1.485(3) .
C2 C3 1.377(3) .
C3 C5 1.495(3) .
C7 C8 1.486(3) .
C8 C9 1.355(3) .
C9 C10 1.433(3) .
C10 C11 1.336(3) .
C13 C14 1.404(3) .
C13 C16 1.496(3) .
C14 C15 1.371(3) .
C15 C17 1.492(3) .
C1S N1S 1.138(3) .
C1S C2S 1.451(3) .
